data_8106516
loop_
_publ_author_name
'Liu, Zheng-Jun'
'Chen, Xiao-Miao'
'Deng, Tao-Li'

_publ_section_title
;
 Crystal structure of poly-[diaqua-bis(\m-4,4&#x2032;-bipyridine-\k2
 N:N&#x2032;)cobalt(II)] bis(4-chlorobenzenesulfonate) --
 4,4&#x2032;-bipyridine -- water (1/1/2), C42H40Cl2CoN6O10S2
;
_journal_issue 2
_journal_name_full 'Zeitschrift f\"ur Kristallographie - New Crystal Structures'
_journal_page_first 297
_journal_page_last 299
_journal_paper_doi 10.1515/ncrs-2016-0248
_journal_volume 232
_journal_year 2017
_chemical_formula_sum 'C42 H40 Cl2 Co N6 O10 S2'
_chemical_formula_weight 982.75
_space_group_IT_number 15
_space_group_name_Hall '-C 2yc'
_space_group_name_H-M_alt 'C 1 2/c 1'
_symmetry_cell_setting monoclinic
_symmetry_space_group_name_H-M 'C 1 2/c 1'
_atom_sites_solution_hydrogens geom
_atom_sites_solution_primary direct
_atom_sites_solution_secondary difmap
_cell_angle_alpha 90.00
_cell_angle_beta 108.314(5)
_cell_angle_gamma 90.00
_cell_formula_units_Z 4
_cell_length_a 17.447(6)
_cell_length_b 11.467(4)
_cell_length_c 22.691(4)
_cell_measurement_reflns_used 3302
_cell_measurement_temperature 296(2)
_cell_measurement_theta_max 25.15
_cell_measurement_theta_min 2.20
_cell_volume 4310(2)
_computing_cell_refinement 'Bruker SAINT'
_computing_data_collection 'Bruker APEX2'
_computing_data_reduction 'Bruker SAINT'
_computing_molecular_graphics 'Bruker SHELXTL'
_computing_publication_material 'Bruker SHELXTL'
_computing_structure_refinement 'SHELXL-97 (Sheldrick, 2008)[12]'
_computing_structure_solution 'SHELXS-97 (Sheldrick, 2008)[12]'
_diffrn_ambient_temperature 296(2)
_diffrn_measured_fraction_theta_full 0.996
_diffrn_measured_fraction_theta_max 0.996
_diffrn_measurement_device_type 'Bruker APEX-II CCD'
_diffrn_measurement_method '\f and \w scans'
_diffrn_radiation_monochromator graphite
_diffrn_radiation_source 'fine-focus sealed tube'
_diffrn_radiation_type MoK\a
_diffrn_radiation_wavelength 0.71073
_diffrn_reflns_av_R_equivalents 0.0315
_diffrn_reflns_av_sigmaI/netI 0.0363
_diffrn_reflns_limit_h_max 20
_diffrn_reflns_limit_h_min -20
_diffrn_reflns_limit_k_max 13
_diffrn_reflns_limit_k_min -13
_diffrn_reflns_limit_l_max 26
_diffrn_reflns_limit_l_min -16
_diffrn_reflns_number 10648
_diffrn_reflns_theta_full 24.99
_diffrn_reflns_theta_max 24.99
_diffrn_reflns_theta_min 2.20
_exptl_absorpt_coefficient_mu 0.685
_exptl_absorpt_correction_T_max 0.8924
_exptl_absorpt_correction_T_min 0.8420
_exptl_absorpt_correction_type multi-scan
_exptl_absorpt_process_details SADABS
_exptl_crystal_colour orange
_exptl_crystal_density_diffrn 1.515
_exptl_crystal_density_method 'not measured'
_exptl_crystal_description block
_exptl_crystal_F_000 2028
_exptl_crystal_size_max 0.26
_exptl_crystal_size_mid 0.21
_exptl_crystal_size_min 0.17
_refine_diff_density_max 0.343
_refine_diff_density_min -0.304
_refine_diff_density_rms 0.050
_refine_ls_extinction_method none
_refine_ls_goodness_of_fit_ref 1.009
_refine_ls_hydrogen_treatment mixed
_refine_ls_matrix_type full
_refine_ls_number_parameters 303
_refine_ls_number_reflns 3794
_refine_ls_number_restraints 0
_refine_ls_restrained_S_all 1.009
_refine_ls_R_factor_all 0.0453
_refine_ls_R_factor_gt 0.0341
_refine_ls_shift/su_max 0.001
_refine_ls_shift/su_mean 0.000
_refine_ls_structure_factor_coef Fsqd
_refine_ls_weighting_details 'calc w=1/[\s^2^(Fo^2^)+(0.0500P)^2^+2.0000P] where P=(Fo^2^+2Fc^2^)/3'
_refine_ls_weighting_scheme calc
_refine_ls_wR_factor_gt 0.0862
_refine_ls_wR_factor_ref 0.0921
_reflns_number_gt 3083
_reflns_number_total 3794
_reflns_threshold_expression >2sigma(I)
_cod_data_source_file suppl_ncrs-2016-0248_suppl.cif
_cod_data_source_block a
_cod_original_sg_symbol_H-M 'C2/c  '
_cod_database_code 8106516

loop_
_symmetry_equiv_pos_as_xyz
'x, y, z'
'-x, y, -z+1/2'
'x+1/2, y+1/2, z'
'-x+1/2, y+1/2, -z+1/2'
'-x, -y, -z'
'x, -y, z-1/2'
'-x+1/2, -y+1/2, -z'
'x+1/2, -y+1/2, z-1/2'

loop_
_atom_site_label
_atom_site_type_symbol
_atom_site_fract_x
_atom_site_fract_y
_atom_site_fract_z
_atom_site_U_iso_or_equiv
_atom_site_adp_type
_atom_site_occupancy
_atom_site_symmetry_multiplicity
_atom_site_calc_flag
_atom_site_refinement_flags
_atom_site_disorder_assembly
_atom_site_disorder_group
S1 S 0.78010(4) 0.66901(5) 0.38293(3) 0.03736(17) Uani 1 1 d . . .
Cl1 Cl 1.08265(4) 0.63529(7) 0.61815(3) 0.0642(2) Uani 1 1 d . . .
Co1 Co 0.5000 0.48885(3) 0.2500 0.02326(13) Uani 1 2 d S . .
N1 N 0.50172(11) 0.49071(15) 0.15611(8) 0.0287(4) Uani 1 1 d . . .
N2 N 0.5000 0.6812(2) 0.2500 0.0271(6) Uani 1 2 d S . .
N3 N 0.5000 1.2982(2) 0.2500 0.0288(6) Uani 1 2 d S . .
N4 N 0.22995(15) 0.5869(2) 0.36272(13) 0.0624(7) Uani 1 1 d . . .
O3 O 0.73339(12) 0.76630(18) 0.39141(10) 0.0685(6) Uani 1 1 d . . .
O1W O 0.37371(10) 0.48309(14) 0.21852(9) 0.0333(4) Uani 1 1 d . . .
O1 O 0.80551(12) 0.6802(2) 0.32935(9) 0.0658(6) Uani 1 1 d . . .
O2W O 0.72480(16) 0.4195(3) 0.21855(13) 0.0687(7) Uani 1 1 d . . .
O2 O 0.73995(11) 0.56003(17) 0.38536(8) 0.0593(5) Uani 1 1 d . . .
C1 C 0.45029(15) 0.4281(2) 0.11231(11) 0.0445(6) Uani 1 1 d . . .
H1A H 0.4137 0.3811 0.1235 0.053 Uiso 1 1 calc R . .
C2 C 0.44792(16) 0.4285(2) 0.05164(11) 0.0474(7) Uani 1 1 d . . .
H2A H 0.4107 0.3820 0.0229 0.057 Uiso 1 1 calc R . .
C3 C 0.50065(13) 0.49791(18) 0.03268(10) 0.0289(5) Uani 1 1 d . . .
C4 C 0.55457(14) 0.5618(2) 0.07868(10) 0.0381(6) Uani 1 1 d . . .
H4A H 0.5922 0.6091 0.0690 0.046 Uiso 1 1 calc R . .
C5 C 0.55303(14) 0.5559(2) 0.13835(10) 0.0371(6) Uani 1 1 d . . .
H5A H 0.5902 0.6004 0.1683 0.045 Uiso 1 1 calc R . .
C6 C 0.56777(13) 0.74241(19) 0.27193(11) 0.0344(5) Uani 1 1 d . . .
H6A H 0.6161 0.7020 0.2878 0.041 Uiso 1 1 calc R . .
C7 C 0.57010(13) 0.86225(19) 0.27235(11) 0.0359(6) Uani 1 1 d . . .
H7A H 0.6193 0.9008 0.2878 0.043 Uiso 1 1 calc R . .
C8 C 0.5000 0.9250(2) 0.2500 0.0277(7) Uani 1 2 d S . .
C9 C 0.5000 1.0539(3) 0.2500 0.0279(7) Uani 1 2 d S . .
C10 C 0.55676(13) 1.11703(19) 0.23239(11) 0.0330(5) Uani 1 1 d . . .
H10A H 0.5966 1.0786 0.2207 0.040 Uiso 1 1 calc R . .
C11 C 0.55398(13) 1.23672(19) 0.23221(11) 0.0318(5) Uani 1 1 d . . .
H11A H 0.5918 1.2772 0.2190 0.038 Uiso 1 1 calc R . .
C12 C 0.2287(2) 0.5372(3) 0.41559(17) 0.0676(9) Uani 1 1 d . . .
H12A H 0.2232 0.4566 0.4160 0.081 Uiso 1 1 calc R . .
C13 C 0.23493(18) 0.5966(2) 0.46907(15) 0.0611(8) Uani 1 1 d . . .
H13A H 0.2325 0.5565 0.5041 0.073 Uiso 1 1 calc R . .
C14 C 0.24480(15) 0.7159(2) 0.47130(13) 0.0458(6) Uani 1 1 d . . .
C15 C 0.24507(16) 0.7681(3) 0.41627(14) 0.0539(7) Uani 1 1 d . . .
H15A H 0.2505 0.8486 0.4145 0.065 Uiso 1 1 calc R . .
C16 C 0.23737(17) 0.7016(3) 0.36426(15) 0.0603(8) Uani 1 1 d . . .
H16A H 0.2374 0.7396 0.3281 0.072 Uiso 1 1 calc R . .
C17 C 0.86789(14) 0.6675(2) 0.44835(11) 0.0356(5) Uani 1 1 d . . .
C18 C 0.86037(16) 0.6801(3) 0.50622(12) 0.0511(7) Uani 1 1 d . . .
H18A H 0.8097 0.6940 0.5102 0.061 Uiso 1 1 calc R . .
C19 C 0.92624(17) 0.6728(3) 0.55846(13) 0.0544(7) Uani 1 1 d . . .
H19A H 0.9206 0.6817 0.5976 0.065 Uiso 1 1 calc R . .
C20 C 1.00030(15) 0.6520(2) 0.55208(12) 0.0451(6) Uani 1 1 d . . .
C21 C 1.00956(16) 0.6413(3) 0.49496(13) 0.0524(7) Uani 1 1 d . . .
H21A H 1.0605 0.6283 0.4913 0.063 Uiso 1 1 calc R . .
C22 C 0.94315(15) 0.6499(2) 0.44256(13) 0.0463(6) Uani 1 1 d . . .
H22A H 0.9492 0.6438 0.4034 0.056 Uiso 1 1 calc R . .
H1WB H 0.3420(18) 0.512(2) 0.1867(15) 0.056(9) Uiso 1 1 d . . .
H1WA H 0.345(2) 0.464(3) 0.2375(16) 0.074(12) Uiso 1 1 d . . .
H2WB H 0.713(3) 0.364(4) 0.198(2) 0.125(19) Uiso 1 1 d . . .
H2WA H 0.742(2) 0.479(4) 0.2018(18) 0.096(15) Uiso 1 1 d . . .

loop_
_atom_site_aniso_label
_atom_site_aniso_U_11
_atom_site_aniso_U_22
_atom_site_aniso_U_33
_atom_site_aniso_U_23
_atom_site_aniso_U_13
_atom_site_aniso_U_12
S1 0.0394(3) 0.0374(3) 0.0350(3) -0.0009(3) 0.0113(3) -0.0005(3)
Cl1 0.0545(4) 0.0736(5) 0.0514(4) 0.0018(4) -0.0019(3) -0.0052(4)
Co1 0.0325(2) 0.0200(2) 0.0196(2) 0.000 0.01141(17) 0.000
N1 0.0381(10) 0.0284(10) 0.0211(9) -0.0014(7) 0.0112(8) -0.0050(8)
N2 0.0336(14) 0.0231(13) 0.0248(13) 0.000 0.0094(11) 0.000
N3 0.0375(14) 0.0238(13) 0.0289(14) 0.000 0.0160(12) 0.000
N4 0.0630(16) 0.0557(16) 0.0702(18) -0.0062(13) 0.0233(14) -0.0036(12)
O3 0.0626(12) 0.0595(13) 0.0688(14) -0.0152(11) -0.0001(11) 0.0223(10)
O1W 0.0340(9) 0.0350(9) 0.0310(9) 0.0067(7) 0.0102(8) -0.0005(7)
O1 0.0576(12) 0.1038(17) 0.0384(11) 0.0129(11) 0.0188(9) 0.0041(11)
O2W 0.0765(15) 0.0647(16) 0.0837(17) -0.0143(15) 0.0520(14) -0.0018(13)
O2 0.0643(12) 0.0542(12) 0.0459(11) 0.0041(9) -0.0021(9) -0.0246(10)
C1 0.0522(15) 0.0551(16) 0.0315(13) -0.0062(12) 0.0206(12) -0.0244(13)
C2 0.0502(15) 0.0668(18) 0.0273(13) -0.0125(12) 0.0153(11) -0.0276(14)
C3 0.0338(12) 0.0323(12) 0.0224(11) -0.0014(9) 0.0112(9) -0.0022(9)
C4 0.0447(13) 0.0456(14) 0.0283(12) -0.0030(11) 0.0174(11) -0.0168(11)
C5 0.0463(14) 0.0409(14) 0.0250(12) -0.0041(10) 0.0124(11) -0.0137(11)
C6 0.0316(12) 0.0258(12) 0.0416(14) 0.0008(10) 0.0056(10) 0.0023(9)
C7 0.0311(12) 0.0255(12) 0.0485(15) -0.0036(10) 0.0089(11) -0.0037(9)
C8 0.0359(17) 0.0232(16) 0.0267(16) 0.000 0.0137(13) 0.000
C9 0.0369(17) 0.0201(15) 0.0285(16) 0.000 0.0132(13) 0.000
C10 0.0391(12) 0.0241(12) 0.0425(14) -0.0042(10) 0.0221(11) 0.0006(10)
C11 0.0382(12) 0.0261(12) 0.0386(13) -0.0010(10) 0.0227(11) -0.0036(10)
C12 0.087(2) 0.0394(16) 0.083(2) -0.0047(16) 0.036(2) -0.0105(15)
C13 0.077(2) 0.0417(16) 0.071(2) -0.0014(15) 0.0327(18) -0.0055(15)
C14 0.0352(13) 0.0361(14) 0.0669(18) 0.0033(12) 0.0171(13) 0.0018(11)
C15 0.0526(17) 0.0399(15) 0.069(2) 0.0059(14) 0.0186(15) 0.0022(13)
C16 0.0580(18) 0.059(2) 0.063(2) 0.0095(16) 0.0166(15) 0.0044(15)
C17 0.0378(13) 0.0320(13) 0.0380(13) -0.0026(10) 0.0131(11) -0.0032(10)
C18 0.0410(14) 0.075(2) 0.0399(15) -0.0055(14) 0.0165(12) 0.0034(13)
C19 0.0540(17) 0.074(2) 0.0364(15) -0.0077(14) 0.0154(13) -0.0001(14)
C20 0.0425(14) 0.0461(15) 0.0420(15) -0.0016(12) 0.0068(12) -0.0074(12)
C21 0.0380(14) 0.0680(19) 0.0541(18) -0.0015(14) 0.0186(13) -0.0007(13)
C22 0.0442(14) 0.0591(17) 0.0403(15) -0.0027(12) 0.0198(12) -0.0015(12)

loop_
_atom_type_symbol
_atom_type_description
_atom_type_scat_dispersion_real
_atom_type_scat_dispersion_imag
_atom_type_scat_source
C C 0.0033 0.0016 'International Tables Vol C Tables 4.2.6.8 and 6.1.1.4'
H H 0.0000 0.0000 'International Tables Vol C Tables 4.2.6.8 and 6.1.1.4'
N N 0.0061 0.0033 'International Tables Vol C Tables 4.2.6.8 and 6.1.1.4'
O O 0.0106 0.0060 'International Tables Vol C Tables 4.2.6.8 and 6.1.1.4'
S S 0.1246 0.1234 'International Tables Vol C Tables 4.2.6.8 and 6.1.1.4'
Cl Cl 0.1484 0.1585 'International Tables Vol C Tables 4.2.6.8 and 6.1.1.4'
Co Co 0.3494 0.9721 'International Tables Vol C Tables 4.2.6.8 and 6.1.1.4'

loop_
_geom_angle_atom_site_label_1
_geom_angle_atom_site_label_2
_geom_angle_atom_site_label_3
_geom_angle
_geom_angle_site_symmetry_1
_geom_angle_site_symmetry_3
O1 S1 O3 112.85(14) . .
O1 S1 O2 113.30(13) . .
O3 S1 O2 111.51(13) . .
O1 S1 C17 107.34(12) . .
O3 S1 C17 105.96(11) . .
O2 S1 C17 105.20(11) . .
O1W Co1 O1W 176.38(9) 2_655 .
O1W Co1 N1 89.86(7) 2_655 .
O1W Co1 N1 90.18(7) . .
O1W Co1 N1 90.18(7) 2_655 2_655
O1W Co1 N1 89.86(7) . 2_655
N1 Co1 N1 178.86(9) . 2_655
O1W Co1 N3 88.19(5) 2_655 1_545
O1W Co1 N3 88.19(5) . 1_545
N1 Co1 N3 90.57(5) . 1_545
N1 Co1 N3 90.57(5) 2_655 1_545
O1W Co1 N2 91.81(5) 2_655 .
O1W Co1 N2 91.81(5) . .
N1 Co1 N2 89.43(5) . .
N1 Co1 N2 89.43(5) 2_655 .
N3 Co1 N2 180.0 1_545 .
C5 N1 C1 116.26(19) . .
C5 N1 Co1 122.10(14) . .
C1 N1 Co1 121.63(15) . .
C6 N2 C6 116.3(3) . 2_655
C6 N2 Co1 121.87(13) . .
C6 N2 Co1 121.87(13) 2_655 .
C11 N3 C11 116.3(3) . 2_655
C11 N3 Co1 121.83(13) . 1_565
C11 N3 Co1 121.83(13) 2_655 1_565
C16 N4 C12 115.5(3) . .
N1 C1 C2 123.7(2) . .
C1 C2 C3 120.3(2) . .
C4 C3 C2 115.7(2) . .
C4 C3 C3 122.4(2) . 5_665
C2 C3 C3 122.0(2) . 5_665
C5 C4 C3 120.3(2) . .
N1 C5 C4 123.8(2) . .
N2 C6 C7 123.5(2) . .
C8 C7 C6 120.1(2) . .
C7 C8 C7 116.7(3) . 2_655
C7 C8 C9 121.66(14) . .
C7 C8 C9 121.66(14) 2_655 .
C10 C9 C10 116.9(3) . 2_655
C10 C9 C8 121.54(13) . .
C10 C9 C8 121.54(13) 2_655 .
C11 C10 C9 119.7(2) . .
N3 C11 C10 123.6(2) . .
N4 C12 C13 124.5(3) . .
C12 C13 C14 120.1(3) . .
C13 C14 C15 115.6(3) . .
C13 C14 C14 122.4(3) . 7_566
C15 C14 C14 122.0(3) . 7_566
C16 C15 C14 120.4(3) . .
N4 C16 C15 123.9(3) . .
C18 C17 C22 119.3(2) . .
C18 C17 S1 119.10(18) . .
C22 C17 S1 121.5(2) . .
C17 C18 C19 121.1(2) . .
C20 C19 C18 118.9(3) . .
C21 C20 C19 121.1(3) . .
C21 C20 Cl1 120.0(2) . .
C19 C20 Cl1 118.9(2) . .
C20 C21 C22 119.7(2) . .
C17 C22 C21 119.8(2) . .

loop_
_geom_bond_atom_site_label_1
_geom_bond_atom_site_label_2
_geom_bond_distance
_geom_bond_site_symmetry_2
S1 O1 1.4246(19) .
S1 O3 1.430(2) .
S1 O2 1.4421(19) .
S1 C17 1.767(2) .
Cl1 C20 1.731(3) .
Co1 O1W 2.0929(18) 2_655
Co1 O1W 2.0929(18) .
Co1 N1 2.1402(17) .
Co1 N1 2.1402(17) 2_655
Co1 N3 2.187(3) 1_545
Co1 N2 2.205(2) .
N1 C5 1.323(3) .
N1 C1 1.322(3) .
N2 C6 1.330(2) .
N2 C6 1.330(2) 2_655
N3 C11 1.336(2) .
N3 C11 1.336(2) 2_655
N3 Co1 2.187(3) 1_565
N4 C16 1.320(4) .
N4 C12 1.335(4) .
C1 C2 1.364(3) .
C2 C3 1.383(3) .
C3 C4 1.376(3) .
C3 C3 1.477(4) 5_665
C4 C5 1.364(3) .
C6 C7 1.375(3) .
C7 C8 1.372(3) .
C8 C7 1.372(3) 2_655
C8 C9 1.478(4) .
C9 C10 1.383(3) .
C9 C10 1.383(3) 2_655
C10 C11 1.373(3) .
C12 C13 1.366(4) .
C13 C14 1.377(4) .
C14 C15 1.387(4) .
C14 C14 1.481(6) 7_566
C15 C16 1.376(4) .
C17 C18 1.368(3) .
C17 C22 1.375(3) .
C18 C19 1.370(4) .
C19 C20 1.365(4) .
C20 C21 1.361(4) .
C21 C22 1.378(4) .
